data_1537515
loop_
_publ_author_name
'Kierkegaard, P.'

_publ_section_title
;
 The crystal structure of Na W O2 P O4 and Na Mo O2 P O4
;
_journal_name_full 'Arkiv foer Kemi'
_journal_page_first 553
_journal_page_last 575
_journal_volume 18
_journal_year 1962
_chemical_formula_sum 'Na O6 P W'
_chemical_name_systematic 'Na (W O2) (P O4)'
_space_group_IT_number 14
_symmetry_space_group_name_Hall '-P 2yn'
_symmetry_space_group_name_H-M 'P 1 21/n 1'
_cell_angle_alpha 90
_cell_angle_beta 90.75
_cell_angle_gamma 90
_cell_formula_units_Z 8
_cell_length_a 12.1
_cell_length_b 11.96
_cell_length_c 6.364
_cell_volume 920.894
_citation_journal_id_ASTM ARKEAD
_cod_data_source_file Kierkegaard_ARKEAD_1962_1692.cif
_cod_data_source_block Na1O6P1W1
_cod_original_cell_volume 920.8937
_cod_original_sg_symbol_Hall '-P 2ybc (x-z,y,z)'
_cod_original_formula_sum 'Na1 O6 P1 W1'
_cod_database_code 1537515

loop_
_symmetry_equiv_pos_as_xyz
x,y,z
-x+1/2,y+1/2,-z+1/2
-x,-y,-z
x-1/2,-y-1/2,z-1/2

loop_
_atom_site_label
_atom_site_type_symbol
_atom_site_fract_x
_atom_site_fract_y
_atom_site_fract_z
_atom_site_occupancy
_atom_site_U_iso_or_equiv
Na2 Na+1 0.35 0.34 0.435 1 0.0
O9 O-2 0.01 0.185 0.25 1 0.0
P2 P+5 0.122 0.458 0.25 1 0.0
O2 O-2 0.64 0.405 0.44 1 0.0
P1 P+5 0.06 0.108 0.75 1 0.0
O6 O-2 0.03 0.235 0.75 1 0.0
O7 O-2 0.25 0.48 0.25 1 0.0
W2 W+6 0.11 0.397 0.75 1 0.0
O1 O-2 0.64 0.405 0.05 1 0.0
O8 O-2 0.44 0.07 0.25 1 0.0
O5 O-2 0.47 0.475 0.25 1 0.0
O12 O-2 0.245 0.305 0.75 1 0.0
Na1 Na+1 0.395 0.205 0.985 1 0.0
O11 O-2 0.34 0.045 0.75 1 0.0
O4 O-2 0.09 0.39 0.45 1 0.0
W1 W+6 0.133 0.103 0.25 1 0.0
O10 O-2 0.235 0.21 0.25 1 0.0
O3 O-2 0.09 0.39 0.055 1 0.0
